data_4071651
loop_
_publ_author_name
'Banide, Emilie V.'
'Ortin, Yannick'
'Chamiot, B\'en\'edicte'
'Cassidy, Andrew'
'Niehaus, Jan'
'Moore, Angela'
'Seward, Corey M.'
'M\"uller-Bunz, Helge'
'McGlinchey, Michael J.'

_publ_section_title
;
 Syntheses, Structures, and Dimerizations of Ferrocenyl- and
 Fluorenylideneallenes: Push&#x2212;Pull Multiple Bonds?
;
_journal_issue 16
_journal_name_full Organometallics
_journal_page_first 4173
_journal_paper_doi 10.1021/om800293m
_journal_volume 27
_journal_year 2008
_chemical_formula_moiety 'C50 H34 Cl2 Fe2'
_chemical_formula_sum 'C50 H34 Cl2 Fe2'
_chemical_formula_weight 817.37
_chemical_name_systematic
; 
 ? 
;
_space_group_IT_number 2
_symmetry_cell_setting triclinic
_symmetry_space_group_name_Hall '-P 1'
_symmetry_space_group_name_H-M 'P -1'
_atom_sites_solution_hydrogens geom
_atom_sites_solution_primary direct
_atom_sites_solution_secondary difmap
_audit_creation_method SHELXL-97
_cell_angle_alpha 74.723(6)
_cell_angle_beta 79.113(6)
_cell_angle_gamma 84.303(6)
_cell_formula_units_Z 2
_cell_length_a 8.5593(18)
_cell_length_b 12.884(3)
_cell_length_c 17.537(4)
_cell_measurement_reflns_used 2037
_cell_measurement_temperature 100(2)
_cell_measurement_theta_max 21.80
_cell_measurement_theta_min 2.28
_cell_volume 1829.5(7)
_computing_cell_refinement 'Bruker SAINT'
_computing_data_collection 'Bruker SMART'
_computing_data_reduction 'Bruker SAINT'
_computing_molecular_graphics 'Bruker SHELXTL'
_computing_publication_material 'Bruker SHELXTL'
_computing_structure_refinement 'SHELXL-97 (Sheldrick, 1997)'
_computing_structure_solution 'SHELXS-97 (Sheldrick, 1990)'
_diffrn_ambient_temperature 100(2)
_diffrn_measured_fraction_theta_full 0.997
_diffrn_measured_fraction_theta_max 0.997
_diffrn_measurement_device_type 'CCD area detector'
_diffrn_measurement_method 'phi and omega scans'
_diffrn_radiation_monochromator graphite
_diffrn_radiation_source 'fine-focus sealed tube'
_diffrn_radiation_type MoK\a
_diffrn_radiation_wavelength 0.71073
_diffrn_reflns_av_R_equivalents 0.0436
_diffrn_reflns_av_sigmaI/netI 0.0642
_diffrn_reflns_limit_h_max 8
_diffrn_reflns_limit_h_min -8
_diffrn_reflns_limit_k_max 13
_diffrn_reflns_limit_k_min -13
_diffrn_reflns_limit_l_max 17
_diffrn_reflns_limit_l_min -17
_diffrn_reflns_number 9815
_diffrn_reflns_theta_full 21.00
_diffrn_reflns_theta_max 21.00
_diffrn_reflns_theta_min 1.64
_exptl_absorpt_coefficient_mu 0.966
_exptl_absorpt_correction_T_max 0.9904
_exptl_absorpt_correction_T_min 0.8264
_exptl_absorpt_correction_type multi-scan
_exptl_absorpt_process_details SADABS
_exptl_crystal_colour red
_exptl_crystal_density_diffrn 1.467
_exptl_crystal_density_method 'not measured'
_exptl_crystal_description needle
_exptl_crystal_F_000 840
_exptl_crystal_size_max 0.50
_exptl_crystal_size_mid 0.03
_exptl_crystal_size_min 0.01
_refine_diff_density_max 0.408
_refine_diff_density_min -0.236
_refine_diff_density_rms 0.067
_refine_ls_extinction_method none
_refine_ls_goodness_of_fit_ref 0.962
_refine_ls_hydrogen_treatment constr
_refine_ls_matrix_type full
_refine_ls_number_parameters 487
_refine_ls_number_reflns 3917
_refine_ls_number_restraints 300
_refine_ls_restrained_S_all 0.927
_refine_ls_R_factor_all 0.0648
_refine_ls_R_factor_gt 0.0382
_refine_ls_shift/su_max 0.024
_refine_ls_shift/su_mean 0.004
_refine_ls_structure_factor_coef Fsqd
_refine_ls_weighting_details 'calc w=1/[\s^2^(Fo^2^)+(0.0475P)^2^+0.0000P] where P=(Fo^2^+2Fc^2^)/3'
_refine_ls_weighting_scheme calc
_refine_ls_wR_factor_gt 0.0794
_refine_ls_wR_factor_ref 0.0883
_reflns_number_gt 2849
_reflns_number_total 3959
_reflns_threshold_expression >2sigma(I)
_cod_data_source_file om800293m-file002.cif
_cod_data_source_block mjm142
_cod_depositor_comments
;
The following automatic conversions were performed:

'_symmetry_cell_setting' value 'Triclinic' changed to 'triclinic'
according to /home/saulius/struct/CIF-dictionaries/cif_core.dic
dictionary named 'cif_core.dic' version 2.4.1 from 2010-06-29.

Automatic conversion script
Id: cif_fix_values 1715 2011-07-08 13:25:40Z adriana 
;
_cod_original_cell_volume 1829.6(7)
_cod_database_code 4071651

loop_
_symmetry_equiv_pos_as_xyz
'x, y, z'
'-x, -y, -z'

loop_
_atom_site_label
_atom_site_type_symbol
_atom_site_fract_x
_atom_site_fract_y
_atom_site_fract_z
_atom_site_U_iso_or_equiv
_atom_site_adp_type
_atom_site_occupancy
_atom_site_symmetry_multiplicity
_atom_site_calc_flag
_atom_site_refinement_flags
C1 C 0.6373(5) 0.3001(3) 0.2133(2) 0.0179(10) Uani 1 1 d U
C5 C 0.5583(5) 0.3045(3) 0.1530(2) 0.0199(10) Uani 1 1 d U
Cl1 Cl 0.51935(14) 0.43087(8) 0.09054(7) 0.0295(3) Uani 1 1 d U
Fe1 Fe 0.63295(7) 0.16200(5) 0.03880(4) 0.0231(2) Uani 1 1 d U
C6 C 0.5028(5) 0.2147(3) 0.1314(2) 0.0197(10) Uani 1 1 d U
C7 C 0.4085(5) 0.2214(3) 0.0711(2) 0.0240(10) Uani 1 1 d U
H7 H 0.3575 0.2850 0.0431 0.029 Uiso 1 1 calc R
C8 C 0.4043(5) 0.1171(3) 0.0603(3) 0.0252(11) Uani 1 1 d U
H8 H 0.3508 0.0985 0.0233 0.030 Uiso 1 1 calc R
C9 C 0.4933(5) 0.0450(3) 0.1139(2) 0.0222(11) Uani 1 1 d U
H9 H 0.5088 -0.0306 0.1198 0.027 Uiso 1 1 calc R
C10 C 0.5547(5) 0.1044(3) 0.1572(2) 0.0208(10) Uani 1 1 d U
H10 H 0.6198 0.0760 0.1969 0.025 Uiso 1 1 calc R
C11 C 0.8173(5) 0.2616(4) -0.0029(3) 0.0299(11) Uani 1 1 d U
H11 H 0.8345 0.3211 0.0165 0.036 Uiso 1 1 calc R
C12 C 0.7307(5) 0.2649(4) -0.0643(3) 0.0326(12) Uani 1 1 d U
H12 H 0.6772 0.3270 -0.0928 0.039 Uiso 1 1 calc R
C13 C 0.7367(5) 0.1609(4) -0.0760(3) 0.0329(12) Uani 1 1 d U
H13 H 0.6902 0.1406 -0.1147 0.039 Uiso 1 1 calc R
C14 C 0.8238(5) 0.0920(4) -0.0205(3) 0.0348(12) Uani 1 1 d U
H14 H 0.8450 0.0167 -0.0145 0.042 Uiso 1 1 calc R
C15 C 0.8740(5) 0.1542(4) 0.0246(3) 0.0317(12) Uani 1 1 d U
H15 H 0.9353 0.1283 0.0662 0.038 Uiso 1 1 calc R
C2 C 0.7127(5) 0.3778(3) 0.2396(2) 0.0177(10) Uani 1 1 d U
C16 C 0.8097(5) 0.4587(3) 0.2050(2) 0.0219(11) Uani 1 1 d U
Cl2 Cl 0.87746(14) 0.48366(9) 0.10139(7) 0.0324(3) Uani 1 1 d U
Fe2 Fe 0.79672(7) 0.68684(5) 0.22958(4) 0.0223(2) Uani 1 1 d U
C17 C 0.8708(5) 0.5282(3) 0.2441(3) 0.0195(10) Uani 1 1 d U
C18 C 1.0013(5) 0.5963(3) 0.2102(3) 0.0234(10) Uani 1 1 d U
H18 H 1.0684 0.5996 0.1599 0.028 Uiso 1 1 calc R
C19 C 1.0133(5) 0.6576(3) 0.2642(3) 0.0234(11) Uani 1 1 d U
H19 H 1.0903 0.7092 0.2567 0.028 Uiso 1 1 calc R
C20 C 0.8905(5) 0.6292(3) 0.3318(3) 0.0232(11) Uani 1 1 d U
H20 H 0.8710 0.6579 0.3775 0.028 Uiso 1 1 calc R
C21 C 0.8031(5) 0.5507(3) 0.3182(3) 0.0204(10) Uani 1 1 d U
H21 H 0.7129 0.5180 0.3535 0.024 Uiso 1 1 calc R
C22 C 0.5644(5) 0.7371(3) 0.2263(3) 0.0292(11) Uani 1 1 d U
H22 H 0.4744 0.7019 0.2598 0.035 Uiso 1 1 calc R
C23 C 0.6405(6) 0.7196(4) 0.1514(3) 0.0320(12) Uani 1 1 d U
H23 H 0.6102 0.6707 0.1252 0.038 Uiso 1 1 calc R
C24 C 0.7684(6) 0.7872(4) 0.1228(3) 0.0340(12) Uani 1 1 d U
H24 H 0.8403 0.7918 0.0737 0.041 Uiso 1 1 calc R
C25 C 0.7727(6) 0.8466(4) 0.1784(3) 0.0391(13) Uani 1 1 d U
H25 H 0.8480 0.8984 0.1736 0.047 Uiso 1 1 calc R
C26 C 0.6477(6) 0.8170(4) 0.2420(3) 0.0356(12) Uani 1 1 d U
H26 H 0.6226 0.8454 0.2879 0.043 Uiso 1 1 calc R
C3 C 0.6647(5) 0.3166(3) 0.3276(2) 0.0172(10) Uani 1 1 d U
C27 C 0.5073(5) 0.3610(3) 0.3638(2) 0.0164(10) Uani 1 1 d U
C28 C 0.3776(5) 0.4098(3) 0.3277(3) 0.0211(11) Uani 1 1 d U
H28 H 0.3787 0.4156 0.2725 0.025 Uiso 1 1 calc R
C29 C 0.2481(5) 0.4494(3) 0.3732(3) 0.0247(11) Uani 1 1 d U
H29 H 0.1587 0.4817 0.3492 0.030 Uiso 1 1 calc R
C30 C 0.2461(5) 0.4430(3) 0.4531(3) 0.0261(11) Uani 1 1 d U
H30 H 0.1546 0.4694 0.4838 0.031 Uiso 1 1 calc R
C31 C 0.3760(5) 0.3984(3) 0.4888(3) 0.0239(11) Uani 1 1 d U
H31 H 0.3757 0.3955 0.5436 0.029 Uiso 1 1 calc R
C32 C 0.5068(5) 0.3581(3) 0.4435(3) 0.0176(10) Uani 1 1 d U
C33 C 0.6629(5) 0.3171(3) 0.4634(2) 0.0160(10) Uani 1 1 d U
C34 C 0.7202(5) 0.3038(3) 0.5340(3) 0.0229(11) Uani 1 1 d U
H34 H 0.6524 0.3169 0.5804 0.028 Uiso 1 1 calc R
C35 C 0.8777(5) 0.2710(3) 0.5357(3) 0.0235(11) Uani 1 1 d U
H35 H 0.9187 0.2601 0.5841 0.028 Uiso 1 1 calc R
C36 C 0.9765(5) 0.2539(3) 0.4681(3) 0.0225(11) Uani 1 1 d U
H36 H 1.0854 0.2324 0.4701 0.027 Uiso 1 1 calc R
C37 C 0.9190(5) 0.2677(3) 0.3965(3) 0.0209(11) Uani 1 1 d U
H37 H 0.9880 0.2560 0.3500 0.025 Uiso 1 1 calc R
C38 C 0.7617(5) 0.2985(3) 0.3941(2) 0.0159(10) Uani 1 1 d U
C4 C 0.6494(5) 0.2148(3) 0.2908(2) 0.0172(10) Uani 1 1 d U
C39 C 0.5251(5) 0.1356(3) 0.3381(2) 0.0167(10) Uani 1 1 d U
C40 C 0.3627(5) 0.1485(3) 0.3546(2) 0.0209(11) Uani 1 1 d U
H40 H 0.3102 0.2149 0.3322 0.025 Uiso 1 1 calc R
C41 C 0.2750(5) 0.0636(3) 0.4042(3) 0.0232(11) Uani 1 1 d U
H41 H 0.1622 0.0725 0.4160 0.028 Uiso 1 1 calc R
C42 C 0.3506(6) -0.0340(3) 0.4368(3) 0.0243(11) Uani 1 1 d U
H42 H 0.2894 -0.0906 0.4719 0.029 Uiso 1 1 calc R
C43 C 0.5139(5) -0.0495(3) 0.4187(3) 0.0236(11) Uani 1 1 d U
H43 H 0.5655 -0.1168 0.4400 0.028 Uiso 1 1 calc R
C44 C 0.6011(5) 0.0349(3) 0.3688(2) 0.0167(10) Uani 1 1 d U
C45 C 0.7704(5) 0.0389(3) 0.3353(2) 0.0168(10) Uani 1 1 d U
C46 C 0.8902(5) -0.0416(3) 0.3395(3) 0.0236(11) Uani 1 1 d U
H46 H 0.8707 -0.1114 0.3737 0.028 Uiso 1 1 calc R
C47 C 1.0385(6) -0.0194(4) 0.2935(3) 0.0309(12) Uani 1 1 d U
H47 H 1.1217 -0.0741 0.2963 0.037 Uiso 1 1 calc R
C48 C 1.0665(5) 0.0822(4) 0.2433(3) 0.0271(12) Uani 1 1 d U
H48 H 1.1686 0.0964 0.2114 0.033 Uiso 1 1 calc R
C49 C 0.9471(5) 0.1627(3) 0.2393(2) 0.0220(11) Uani 1 1 d U
H49 H 0.9664 0.2320 0.2045 0.026 Uiso 1 1 calc R
C50 C 0.8002(5) 0.1420(3) 0.2862(2) 0.0158(10) Uani 1 1 d U

loop_
_atom_site_aniso_label
_atom_site_aniso_U_11
_atom_site_aniso_U_22
_atom_site_aniso_U_33
_atom_site_aniso_U_23
_atom_site_aniso_U_13
_atom_site_aniso_U_12
C1 0.019(3) 0.014(2) 0.017(3) 0.002(2) -0.002(2) -0.002(2)
C5 0.023(3) 0.015(2) 0.017(3) 0.003(2) -0.003(2) 0.000(2)
Cl1 0.0443(8) 0.0186(7) 0.0235(7) 0.0044(5) -0.0153(6) -0.0004(6)
Fe1 0.0243(4) 0.0243(4) 0.0197(4) -0.0021(3) -0.0049(3) -0.0039(3)
C6 0.022(3) 0.016(2) 0.020(3) 0.003(2) -0.0078(19) -0.004(2)
C7 0.027(3) 0.024(3) 0.017(3) 0.004(2) -0.005(2) -0.004(2)
C8 0.028(3) 0.029(3) 0.020(3) -0.003(2) -0.010(2) -0.006(2)
C9 0.025(3) 0.017(2) 0.022(3) 0.000(2) -0.004(2) -0.004(2)
C10 0.025(3) 0.016(2) 0.020(2) 0.003(2) -0.0084(19) -0.004(2)
C11 0.030(3) 0.027(3) 0.032(3) -0.007(2) 0.001(2) -0.010(2)
C12 0.026(3) 0.039(3) 0.026(3) 0.002(2) -0.001(2) -0.005(2)
C13 0.028(3) 0.043(3) 0.029(3) -0.013(2) 0.004(2) -0.013(2)
C14 0.030(3) 0.031(3) 0.045(3) -0.015(2) -0.001(2) -0.006(2)
C15 0.022(2) 0.040(3) 0.033(3) -0.007(2) -0.005(2) -0.005(2)
C2 0.026(3) 0.011(2) 0.016(2) 0.000(2) -0.008(2) 0.005(2)
C16 0.026(3) 0.015(2) 0.021(3) 0.004(2) -0.009(2) -0.001(2)
Cl2 0.0454(8) 0.0291(7) 0.0202(7) -0.0018(6) 0.0014(6) -0.0154(6)
Fe2 0.0247(4) 0.0180(4) 0.0226(4) 0.0021(3) -0.0096(3) -0.0030(3)
C17 0.020(3) 0.017(2) 0.017(2) 0.005(2) -0.004(2) -0.0047(19)
C18 0.024(3) 0.019(3) 0.022(3) 0.004(2) -0.005(2) -0.0019(19)
C19 0.027(3) 0.013(2) 0.028(3) 0.006(2) -0.013(2) -0.006(2)
C20 0.030(3) 0.020(3) 0.020(3) 0.000(2) -0.012(2) -0.002(2)
C21 0.019(3) 0.021(2) 0.019(2) 0.0005(19) -0.003(2) -0.001(2)
C22 0.027(3) 0.030(3) 0.026(3) 0.004(2) -0.009(2) 0.002(2)
C23 0.031(3) 0.040(3) 0.029(3) -0.009(2) -0.018(2) 0.004(2)
C24 0.029(3) 0.039(3) 0.025(3) 0.006(2) -0.009(2) 0.010(2)
C25 0.036(3) 0.024(3) 0.055(4) 0.001(2) -0.021(3) 0.001(2)
C26 0.044(3) 0.030(3) 0.035(3) -0.009(2) -0.017(2) 0.011(2)
C3 0.019(3) 0.013(2) 0.018(2) 0.002(2) -0.006(2) -0.0030(19)
C27 0.019(3) 0.013(2) 0.017(3) -0.001(2) -0.005(2) -0.004(2)
C28 0.028(3) 0.014(3) 0.021(3) -0.001(2) -0.007(2) -0.002(2)
C29 0.023(3) 0.012(3) 0.036(3) 0.001(2) -0.010(2) 0.003(2)
C30 0.019(3) 0.021(3) 0.037(3) -0.008(2) 0.001(2) -0.004(2)
C31 0.028(3) 0.019(3) 0.022(3) -0.002(2) -0.002(2) -0.005(2)
C32 0.019(3) 0.011(2) 0.023(3) -0.002(2) -0.004(2) -0.006(2)
C33 0.019(3) 0.008(2) 0.020(3) 0.002(2) -0.004(2) -0.008(2)
C34 0.028(3) 0.019(3) 0.021(3) -0.002(2) -0.005(2) -0.004(2)
C35 0.037(3) 0.012(3) 0.023(3) 0.003(2) -0.014(2) -0.008(2)
C36 0.015(3) 0.017(3) 0.037(3) -0.007(2) -0.009(2) 0.000(2)
C37 0.026(3) 0.016(3) 0.022(3) -0.003(2) -0.007(2) -0.005(2)
C38 0.016(3) 0.014(2) 0.016(3) -0.001(2) -0.003(2) -0.004(2)
C4 0.020(3) 0.011(2) 0.018(3) 0.0022(19) -0.007(2) 0.000(2)
C39 0.023(3) 0.019(3) 0.010(3) -0.005(2) -0.004(2) -0.003(2)
C40 0.024(3) 0.012(2) 0.026(3) -0.003(2) -0.008(2) 0.001(2)
C41 0.015(3) 0.023(3) 0.032(3) -0.007(2) -0.003(2) -0.004(2)
C42 0.032(3) 0.018(3) 0.024(3) -0.001(2) -0.005(2) -0.012(2)
C43 0.031(3) 0.014(3) 0.025(3) -0.001(2) -0.010(2) 0.000(2)
C44 0.023(3) 0.015(3) 0.013(3) 0.000(2) -0.009(2) -0.002(2)
C45 0.022(3) 0.016(3) 0.015(3) -0.003(2) -0.011(2) 0.003(2)
C46 0.028(3) 0.014(3) 0.027(3) 0.003(2) -0.013(2) 0.000(2)
C47 0.025(3) 0.031(3) 0.042(3) -0.017(3) -0.011(2) 0.007(2)
C48 0.021(3) 0.037(3) 0.025(3) -0.009(2) -0.004(2) -0.006(2)
C49 0.027(3) 0.019(3) 0.017(3) 0.000(2) -0.004(2) -0.002(2)
C50 0.020(3) 0.018(2) 0.010(2) -0.001(2) -0.004(2) -0.007(2)

loop_
_atom_type_symbol
_atom_type_description
_atom_type_scat_dispersion_real
_atom_type_scat_dispersion_imag
_atom_type_scat_source
C C 0.0033 0.0016 'International Tables Vol C Tables 4.2.6.8 and 6.1.1.4'
H H 0.0000 0.0000 'International Tables Vol C Tables 4.2.6.8 and 6.1.1.4'
Cl Cl 0.1484 0.1585 'International Tables Vol C Tables 4.2.6.8 and 6.1.1.4'
Fe Fe 0.3463 0.8444 'International Tables Vol C Tables 4.2.6.8 and 6.1.1.4'

loop_
_geom_angle_atom_site_label_1
_geom_angle_atom_site_label_2
_geom_angle_atom_site_label_3
_geom_angle
C5 C1 C2 135.3(4)
C5 C1 C4 131.8(4)
C2 C1 C4 91.8(3)
C1 C5 C6 127.5(4)
C1 C5 Cl1 118.0(3)
C6 C5 Cl1 114.6(3)
C10 Fe1 C6 41.34(15)
C10 Fe1 C15 106.14(18)
C6 Fe1 C15 119.62(18)
C10 Fe1 C12 158.67(18)
C6 Fe1 C12 122.05(18)
C15 Fe1 C12 68.24(19)
C10 Fe1 C7 68.97(17)
C6 Fe1 C7 41.23(16)
C15 Fe1 C7 156.04(18)
C12 Fe1 C7 107.35(18)
C10 Fe1 C14 121.86(19)
C6 Fe1 C14 156.46(18)
C15 Fe1 C14 40.60(17)
C12 Fe1 C14 68.13(19)
C7 Fe1 C14 161.67(18)
C10 Fe1 C8 68.56(17)
C6 Fe1 C8 69.03(17)
C15 Fe1 C8 161.31(18)
C12 Fe1 C8 123.17(18)
C7 Fe1 C8 40.62(16)
C14 Fe1 C8 125.78(19)
C10 Fe1 C11 121.95(17)
C6 Fe1 C11 104.84(17)
C15 Fe1 C11 40.62(17)
C12 Fe1 C11 40.52(17)
C7 Fe1 C11 120.71(18)
C14 Fe1 C11 68.22(18)
C8 Fe1 C11 157.47(18)
C10 Fe1 C9 40.54(16)
C6 Fe1 C9 68.94(17)
C15 Fe1 C9 123.94(18)
C12 Fe1 C9 159.42(18)
C7 Fe1 C9 68.43(17)
C14 Fe1 C9 109.17(18)
C8 Fe1 C9 40.61(16)
C11 Fe1 C9 159.25(17)
C10 Fe1 C13 158.60(18)
C6 Fe1 C13 159.72(18)
C15 Fe1 C13 68.00(18)
C12 Fe1 C13 40.30(18)
C7 Fe1 C13 124.82(18)
C14 Fe1 C13 40.40(18)
C8 Fe1 C13 110.02(18)
C11 Fe1 C13 67.88(18)
C9 Fe1 C13 124.41(18)
C7 C6 C10 106.9(4)
C7 C6 C5 126.7(4)
C10 C6 C5 125.7(4)
C7 C6 Fe1 69.7(2)
C10 C6 Fe1 69.2(2)
C5 C6 Fe1 118.5(3)
C8 C7 C6 108.2(4)
C8 C7 Fe1 69.9(3)
C6 C7 Fe1 69.1(2)
C8 C7 H7 125.9
C6 C7 H7 125.9
Fe1 C7 H7 126.8
C7 C8 C9 108.2(4)
C7 C8 Fe1 69.5(2)
C9 C8 Fe1 69.8(2)
C7 C8 H8 125.9
C9 C8 H8 125.9
Fe1 C8 H8 126.3
C10 C9 C8 108.1(4)
C10 C9 Fe1 68.9(2)
C8 C9 Fe1 69.6(2)
C10 C9 H9 125.9
C8 C9 H9 125.9
Fe1 C9 H9 127.2
C9 C10 C6 108.5(4)
C9 C10 Fe1 70.5(2)
C6 C10 Fe1 69.5(2)
C9 C10 H10 125.7
C6 C10 H10 125.7
Fe1 C10 H10 125.8
C12 C11 C15 107.7(4)
C12 C11 Fe1 69.4(3)
C15 C11 Fe1 69.3(3)
C12 C11 H11 126.2
C15 C11 H11 126.2
Fe1 C11 H11 126.6
C13 C12 C11 108.3(4)
C13 C12 Fe1 70.5(3)
C11 C12 Fe1 70.0(3)
C13 C12 H12 125.8
C11 C12 H12 125.8
Fe1 C12 H12 125.2
C12 C13 C14 108.0(4)
C12 C13 Fe1 69.2(3)
C14 C13 Fe1 69.3(3)
C12 C13 H13 126.0
C14 C13 H13 126.0
Fe1 C13 H13 127.1
C13 C14 C15 108.0(4)
C13 C14 Fe1 70.3(3)
C15 C14 Fe1 69.5(3)
C13 C14 H14 126.0
C15 C14 H14 126.0
Fe1 C14 H14 125.7
C14 C15 C11 108.1(4)
C14 C15 Fe1 69.9(3)
C11 C15 Fe1 70.0(3)
C14 C15 H15 126.0
C11 C15 H15 126.0
Fe1 C15 H15 125.7
C16 C2 C1 136.5(4)
C16 C2 C3 131.8(4)
C1 C2 C3 90.7(3)
C2 C16 C17 127.1(4)
C2 C16 Cl2 118.1(3)
C17 C16 Cl2 114.7(3)
C24 Fe2 C21 160.51(19)
C24 Fe2 C25 40.45(19)
C21 Fe2 C25 157.8(2)
C24 Fe2 C19 121.15(18)
C21 Fe2 C19 68.55(17)
C25 Fe2 C19 107.49(18)
C24 Fe2 C18 106.82(18)
C21 Fe2 C18 68.65(17)
C25 Fe2 C18 123.46(19)
C19 Fe2 C18 40.56(16)
C24 Fe2 C20 157.15(19)
C21 Fe2 C20 40.69(16)
C25 Fe2 C20 122.00(19)
C19 Fe2 C20 40.99(16)
C18 Fe2 C20 68.74(18)
C24 Fe2 C23 40.46(18)
C21 Fe2 C23 124.32(18)
C25 Fe2 C23 68.17(19)
C19 Fe2 C23 156.36(19)
C18 Fe2 C23 120.99(18)
C20 Fe2 C23 161.14(18)
C24 Fe2 C22 68.25(19)
C21 Fe2 C22 108.10(18)
C25 Fe2 C22 68.24(19)
C19 Fe2 C22 161.29(18)
C18 Fe2 C22 157.07(18)
C20 Fe2 C22 124.54(19)
C23 Fe2 C22 40.77(17)
C24 Fe2 C26 67.82(19)
C21 Fe2 C26 122.80(19)
C25 Fe2 C26 40.12(18)
C19 Fe2 C26 124.33(19)
C18 Fe2 C26 160.06(18)
C20 Fe2 C26 108.28(19)
C23 Fe2 C26 68.29(19)
C22 Fe2 C26 40.80(18)
C24 Fe2 C17 123.61(19)
C21 Fe2 C17 40.66(16)
C25 Fe2 C17 160.19(19)
C19 Fe2 C17 68.64(16)
C18 Fe2 C17 41.06(15)
C20 Fe2 C17 68.68(17)
C23 Fe2 C17 107.13(18)
C22 Fe2 C17 121.64(17)
C26 Fe2 C17 157.93(18)
C21 C17 C18 107.0(4)
C21 C17 C16 126.8(4)
C18 C17 C16 125.8(4)
C21 C17 Fe2 68.7(2)
C18 C17 Fe2 69.0(2)
C16 C17 Fe2 122.2(3)
C19 C18 C17 108.1(4)
C19 C18 Fe2 69.6(2)
C17 C18 Fe2 69.9(2)
C19 C18 H18 126.0
C17 C18 H18 126.0
Fe2 C18 H18 126.1
C18 C19 C20 108.4(4)
C18 C19 Fe2 69.8(2)
C20 C19 Fe2 69.7(2)
C18 C19 H19 125.8
C20 C19 H19 125.8
Fe2 C19 H19 126.3
C21 C20 C19 107.3(4)
C21 C20 Fe2 69.1(2)
C19 C20 Fe2 69.3(2)
C21 C20 H20 126.4
C19 C20 H20 126.4
Fe2 C20 H20 126.7
C20 C21 C17 109.2(4)
C20 C21 Fe2 70.2(2)
C17 C21 Fe2 70.6(2)
C20 C21 H21 125.4
C17 C21 H21 125.4
Fe2 C21 H21 125.4
C23 C22 C26 107.2(4)
C23 C22 Fe2 69.4(3)
C26 C22 Fe2 69.7(3)
C23 C22 H22 126.4
C26 C22 H22 126.4
Fe2 C22 H22 126.1
C24 C23 C22 107.7(4)
C24 C23 Fe2 69.3(3)
C22 C23 Fe2 69.8(2)
C24 C23 H23 126.2
C22 C23 H23 126.2
Fe2 C23 H23 126.3
C25 C24 C23 108.6(4)
C25 C24 Fe2 70.0(3)
C23 C24 Fe2 70.3(3)
C25 C24 H24 125.7
C23 C24 H24 125.7
Fe2 C24 H24 125.6
C26 C25 C24 108.3(5)
C26 C25 Fe2 70.4(3)
C24 C25 Fe2 69.5(3)
C26 C25 H25 125.8
C24 C25 H25 125.8
Fe2 C25 H25 125.8
C25 C26 C22 108.1(4)
C25 C26 Fe2 69.4(3)
C22 C26 Fe2 69.5(3)
C25 C26 H26 125.9
C22 C26 H26 126.0
Fe2 C26 H26 126.6
C27 C3 C38 102.5(3)
C27 C3 C2 111.0(3)
C38 C3 C2 127.1(3)
C27 C3 C4 113.6(3)
C38 C3 C4 117.8(3)
C2 C3 C4 84.7(3)
C32 C27 C28 119.6(4)
C32 C27 C3 110.4(4)
C28 C27 C3 129.8(4)
C29 C28 C27 119.1(4)
C29 C28 H28 120.4
C27 C28 H28 120.4
C28 C29 C30 121.0(4)
C28 C29 H29 119.5
C30 C29 H29 119.5
C29 C30 C31 120.5(4)
C29 C30 H30 119.8
C31 C30 H30 119.8
C30 C31 C32 118.9(4)
C30 C31 H31 120.6
C32 C31 H31 120.6
C31 C32 C27 120.9(4)
C31 C32 C33 130.1(4)
C27 C32 C33 108.8(4)
C34 C33 C38 121.4(4)
C34 C33 C32 129.7(4)
C38 C33 C32 108.7(4)
C35 C34 C33 118.5(4)
C35 C34 H34 120.7
C33 C34 H34 120.7
C36 C35 C34 120.6(4)
C36 C35 H35 119.7
C34 C35 H35 119.7
C35 C36 C37 120.9(4)
C35 C36 H36 119.5
C37 C36 H36 119.5
C38 C37 C36 119.2(4)
C38 C37 H37 120.4
C36 C37 H37 120.4
C37 C38 C33 119.3(4)
C37 C38 C3 131.5(4)
C33 C38 C3 109.2(4)
C39 C4 C50 102.0(3)
C39 C4 C1 126.9(3)
C50 C4 C1 113.5(3)
C39 C4 C3 116.2(3)
C50 C4 C3 113.5(3)
C1 C4 C3 84.8(3)
C40 C39 C44 119.6(4)
C40 C39 C4 130.8(4)
C44 C39 C4 109.6(4)
C39 C40 C41 119.5(4)
C39 C40 H40 120.2
C41 C40 H40 120.2
C42 C41 C40 120.6(4)
C42 C41 H41 119.7
C40 C41 H41 119.7
C43 C42 C41 120.6(4)
C43 C42 H42 119.7
C41 C42 H42 119.7
C42 C43 C44 118.7(4)
C42 C43 H43 120.6
C44 C43 H43 120.6
C43 C44 C39 120.8(4)
C43 C44 C45 130.5(4)
C39 C44 C45 108.6(4)
C46 C45 C50 120.3(4)
C46 C45 C44 130.6(4)
C50 C45 C44 108.8(4)
C47 C46 C45 119.2(4)
C47 C46 H46 120.4
C45 C46 H46 120.4
C46 C47 C48 120.4(4)
C46 C47 H47 119.8
C48 C47 H47 119.8
C49 C48 C47 120.4(4)
C49 C48 H48 119.8
C47 C48 H48 119.8
C50 C49 C48 119.6(4)
C50 C49 H49 120.2
C48 C49 H49 120.2
C49 C50 C45 120.1(4)
C49 C50 C4 129.7(4)
C45 C50 C4 110.1(4)

loop_
_geom_bond_atom_site_label_1
_geom_bond_atom_site_label_2
_geom_bond_distance
C1 C5 1.346(5)
C1 C2 1.455(6)
C1 C4 1.519(5)
C5 C6 1.454(6)
C5 Cl1 1.747(4)
Fe1 C10 2.017(4)
Fe1 C6 2.021(4)
Fe1 C15 2.026(4)
Fe1 C12 2.028(4)
Fe1 C7 2.030(4)
Fe1 C14 2.030(5)
Fe1 C8 2.035(4)
Fe1 C11 2.036(4)
Fe1 C9 2.039(4)
Fe1 C13 2.045(4)
C6 C7 1.426(6)
C6 C10 1.426(5)
C7 C8 1.411(6)
C7 H7 0.9500
C8 C9 1.414(6)
C8 H8 0.9500
C9 C10 1.405(6)
C9 H9 0.9500
C10 H10 0.9500
C11 C12 1.407(6)
C11 C15 1.410(6)
C11 H11 0.9500
C12 C13 1.403(6)
C12 H12 0.9500
C13 C14 1.407(6)
C13 H13 0.9500
C14 C15 1.408(6)
C14 H14 0.9500
C15 H15 0.9500
C2 C16 1.339(5)
C2 C3 1.534(5)
C16 C17 1.448(6)
C16 Cl2 1.752(4)
Fe2 C24 2.018(4)
Fe2 C21 2.018(4)
Fe2 C25 2.024(5)
Fe2 C19 2.028(4)
Fe2 C18 2.030(4)
Fe2 C20 2.032(4)
Fe2 C23 2.031(4)
Fe2 C22 2.036(4)
Fe2 C26 2.037(5)
Fe2 C17 2.043(4)
C17 C21 1.411(6)
C17 C18 1.428(5)
C18 C19 1.407(6)
C18 H18 0.9500
C19 C20 1.421(6)
C19 H19 0.9500
C20 C21 1.408(6)
C20 H20 0.9500
C21 H21 0.9500
C22 C23 1.416(6)
C22 C26 1.420(6)
C22 H22 0.9500
C23 C24 1.400(6)
C23 H23 0.9500
C24 C25 1.397(7)
C24 H24 0.9500
C25 C26 1.393(6)
C25 H25 0.9500
C26 H26 0.9500
C3 C27 1.503(6)
C3 C38 1.513(6)
C3 C4 1.634(5)
C27 C32 1.387(5)
C27 C28 1.395(6)
C28 C29 1.376(6)
C28 H28 0.9500
C29 C30 1.379(6)
C29 H29 0.9500
C30 C31 1.380(6)
C30 H30 0.9500
C31 C32 1.387(6)
C31 H31 0.9500
C32 C33 1.457(6)
C33 C34 1.381(6)
C33 C38 1.405(6)
C34 C35 1.375(6)
C34 H34 0.9500
C35 C36 1.376(6)
C35 H35 0.9500
C36 C37 1.396(6)
C36 H36 0.9500
C37 C38 1.370(6)
C37 H37 0.9500
C4 C39 1.515(5)
C4 C50 1.521(6)
C39 C40 1.369(6)
C39 C44 1.412(5)
C40 C41 1.390(5)
C40 H40 0.9500
C41 C42 1.387(6)
C41 H41 0.9500
C42 C43 1.380(6)
C42 H42 0.9500
C43 C44 1.384(5)
C43 H43 0.9500
C44 C45 1.458(6)
C45 C46 1.382(5)
C45 C50 1.398(5)
C46 C47 1.381(6)
C46 H46 0.9500
C47 C48 1.387(6)
C47 H47 0.9500
C48 C49 1.380(6)
C48 H48 0.9500
C49 C50 1.374(6)
C49 H49 0.9500

loop_
_geom_torsion_atom_site_label_1
_geom_torsion_atom_site_label_2
_geom_torsion_atom_site_label_3
_geom_torsion_atom_site_label_4
_geom_torsion
C2 C1 C5 C6 173.7(4)
C4 C1 C5 C6 -22.2(8)
C2 C1 C5 Cl1 -4.7(7)
C4 C1 C5 Cl1 159.4(4)
C1 C5 C6 C7 174.8(4)
Cl1 C5 C6 C7 -6.8(6)
C1 C5 C6 C10 -16.4(7)
Cl1 C5 C6 C10 162.1(4)
C1 C5 C6 Fe1 -100.2(5)
Cl1 C5 C6 Fe1 78.2(4)
C10 Fe1 C6 C7 -118.2(3)
C15 Fe1 C6 C7 161.1(2)
C12 Fe1 C6 C7 79.6(3)
C14 Fe1 C6 C7 -170.7(4)
C8 Fe1 C6 C7 -37.2(2)
C11 Fe1 C6 C7 119.9(3)
C9 Fe1 C6 C7 -80.9(3)
C13 Fe1 C6 C7 53.9(6)
C15 Fe1 C6 C10 -80.7(3)
C12 Fe1 C6 C10 -162.2(2)
C7 Fe1 C6 C10 118.2(3)
C14 Fe1 C6 C10 -52.5(5)
C8 Fe1 C6 C10 81.0(2)
C11 Fe1 C6 C10 -121.8(3)
C9 Fe1 C6 C10 37.3(2)
C13 Fe1 C6 C10 172.2(5)
C10 Fe1 C6 C5 120.2(4)
C15 Fe1 C6 C5 39.5(4)
C12 Fe1 C6 C5 -42.0(4)
C7 Fe1 C6 C5 -121.6(4)
C14 Fe1 C6 C5 67.7(6)
C8 Fe1 C6 C5 -158.8(4)
C11 Fe1 C6 C5 -1.6(4)
C9 Fe1 C6 C5 157.5(4)
C13 Fe1 C6 C5 -67.6(6)
C10 C6 C7 C8 -0.4(5)
C5 C6 C7 C8 170.2(4)
Fe1 C6 C7 C8 59.1(3)
C10 C6 C7 Fe1 -59.4(3)
C5 C6 C7 Fe1 111.1(4)
C10 Fe1 C7 C8 -81.2(3)
C6 Fe1 C7 C8 -119.8(4)
C15 Fe1 C7 C8 -163.6(4)
C12 Fe1 C7 C8 121.1(3)
C14 Fe1 C7 C8 48.4(7)
C11 Fe1 C7 C8 163.3(3)
C9 Fe1 C7 C8 -37.5(2)
C13 Fe1 C7 C8 80.2(3)
C10 Fe1 C7 C6 38.6(2)
C15 Fe1 C7 C6 -43.8(5)
C12 Fe1 C7 C6 -119.2(3)
C14 Fe1 C7 C6 168.2(5)
C8 Fe1 C7 C6 119.8(4)
C11 Fe1 C7 C6 -77.0(3)
C9 Fe1 C7 C6 82.2(3)
C13 Fe1 C7 C6 -160.0(2)
C6 C7 C8 C9 0.8(5)
Fe1 C7 C8 C9 59.3(3)
C6 C7 C8 Fe1 -58.6(3)
C10 Fe1 C8 C7 82.3(3)
C6 Fe1 C8 C7 37.8(2)
C15 Fe1 C8 C7 159.0(5)
C12 Fe1 C8 C7 -77.6(3)
C14 Fe1 C8 C7 -163.1(3)
C11 Fe1 C8 C7 -40.2(6)
C9 Fe1 C8 C7 119.5(4)
C13 Fe1 C8 C7 -120.6(3)
C10 Fe1 C8 C9 -37.2(2)
C6 Fe1 C8 C9 -81.7(3)
C15 Fe1 C8 C9 39.6(7)
C12 Fe1 C8 C9 162.9(3)
C7 Fe1 C8 C9 -119.5(4)
C14 Fe1 C8 C9 77.4(3)
C11 Fe1 C8 C9 -159.7(4)
C13 Fe1 C8 C9 119.9(3)
C7 C8 C9 C10 -0.9(5)
Fe1 C8 C9 C10 58.3(3)
C7 C8 C9 Fe1 -59.1(3)
C6 Fe1 C9 C10 -38.0(2)
C15 Fe1 C9 C10 74.2(3)
C12 Fe1 C9 C10 -164.4(5)
C7 Fe1 C9 C10 -82.4(3)
C14 Fe1 C9 C10 117.0(3)
C8 Fe1 C9 C10 -120.0(4)
C11 Fe1 C9 C10 38.0(6)
C13 Fe1 C9 C10 159.3(3)
C10 Fe1 C9 C8 120.0(4)
C6 Fe1 C9 C8 82.0(3)
C15 Fe1 C9 C8 -165.8(3)
C12 Fe1 C9 C8 -44.4(6)
C7 Fe1 C9 C8 37.5(3)
C14 Fe1 C9 C8 -123.1(3)
C11 Fe1 C9 C8 158.0(5)
C13 Fe1 C9 C8 -80.7(3)
C8 C9 C10 C6 0.6(5)
Fe1 C9 C10 C6 59.3(3)
C8 C9 C10 Fe1 -58.6(3)
C7 C6 C10 C9 -0.2(5)
C5 C6 C10 C9 -170.8(4)
Fe1 C6 C10 C9 -60.0(3)
C7 C6 C10 Fe1 59.8(3)
C5 C6 C10 Fe1 -110.9(4)
C6 Fe1 C10 C9 119.5(3)
C15 Fe1 C10 C9 -123.8(3)
C12 Fe1 C10 C9 164.9(4)
C7 Fe1 C10 C9 81.0(3)
C14 Fe1 C10 C9 -82.4(3)
C8 Fe1 C10 C9 37.3(2)
C11 Fe1 C10 C9 -165.1(3)
C13 Fe1 C10 C9 -53.1(6)
C15 Fe1 C10 C6 116.7(3)
C12 Fe1 C10 C6 45.4(6)
C7 Fe1 C10 C6 -38.5(2)
C14 Fe1 C10 C6 158.1(2)
C8 Fe1 C10 C6 -82.2(3)
C11 Fe1 C10 C6 75.4(3)
C9 Fe1 C10 C6 -119.5(3)
C13 Fe1 C10 C6 -172.6(4)
C10 Fe1 C11 C12 -163.7(3)
C6 Fe1 C11 C12 -122.3(3)
C15 Fe1 C11 C12 119.2(4)
C7 Fe1 C11 C12 -80.7(3)
C14 Fe1 C11 C12 81.4(3)
C8 Fe1 C11 C12 -51.5(6)
C9 Fe1 C11 C12 168.1(5)
C13 Fe1 C11 C12 37.7(3)
C10 Fe1 C11 C15 77.1(3)
C6 Fe1 C11 C15 118.5(3)
C12 Fe1 C11 C15 -119.2(4)
C7 Fe1 C11 C15 160.1(3)
C14 Fe1 C11 C15 -37.8(3)
C8 Fe1 C11 C15 -170.7(4)
C9 Fe1 C11 C15 48.9(6)
C13 Fe1 C11 C15 -81.5(3)
C15 C11 C12 C13 -1.4(5)
Fe1 C11 C12 C13 -60.4(3)
C15 C11 C12 Fe1 59.0(3)
C10 Fe1 C12 C13 159.7(4)
C6 Fe1 C12 C13 -166.6(3)
C15 Fe1 C12 C13 81.2(3)
C7 Fe1 C12 C13 -123.8(3)
C14 Fe1 C12 C13 37.3(3)
C8 Fe1 C12 C13 -82.1(3)
C11 Fe1 C12 C13 118.9(4)
C9 Fe1 C12 C13 -49.1(6)
C10 Fe1 C12 C11 40.8(6)
C6 Fe1 C12 C11 74.5(3)
C15 Fe1 C12 C11 -37.7(3)
C7 Fe1 C12 C11 117.3(3)
C14 Fe1 C12 C11 -81.6(3)
C8 Fe1 C12 C11 159.0(3)
C9 Fe1 C12 C11 -168.0(5)
C13 Fe1 C12 C11 -118.9(4)
C11 C12 C13 C14 1.5(5)
Fe1 C12 C13 C14 -58.6(3)
C11 C12 C13 Fe1 60.1(3)
C10 Fe1 C13 C12 -159.8(4)
C6 Fe1 C13 C12 34.5(6)
C15 Fe1 C13 C12 -81.8(3)
C7 Fe1 C13 C12 75.0(3)
C14 Fe1 C13 C12 -119.8(4)
C8 Fe1 C13 C12 118.1(3)
C11 Fe1 C13 C12 -37.9(3)
C9 Fe1 C13 C12 161.2(3)
C10 Fe1 C13 C14 -40.0(6)
C6 Fe1 C13 C14 154.3(4)
C15 Fe1 C13 C14 37.9(3)
C12 Fe1 C13 C14 119.8(4)
C7 Fe1 C13 C14 -165.2(3)
C8 Fe1 C13 C14 -122.1(3)
C11 Fe1 C13 C14 81.9(3)
C9 Fe1 C13 C14 -79.0(3)
C12 C13 C14 C15 -1.1(5)
Fe1 C13 C14 C15 -59.6(3)
C12 C13 C14 Fe1 58.5(3)
C10 Fe1 C14 C13 164.0(3)
C6 Fe1 C14 C13 -157.9(4)
C15 Fe1 C14 C13 -118.9(4)
C12 Fe1 C14 C13 -37.2(3)
C7 Fe1 C14 C13 41.8(7)
C8 Fe1 C14 C13 78.7(3)
C11 Fe1 C14 C13 -81.0(3)
C9 Fe1 C14 C13 121.0(3)
C10 Fe1 C14 C15 -77.2(3)
C6 Fe1 C14 C15 -39.1(6)
C12 Fe1 C14 C15 81.6(3)
C7 Fe1 C14 C15 160.7(5)
C8 Fe1 C14 C15 -162.4(3)
C11 Fe1 C14 C15 37.8(3)
C9 Fe1 C14 C15 -120.2(3)
C13 Fe1 C14 C15 118.9(4)
C13 C14 C15 C11 0.2(5)
Fe1 C14 C15 C11 -59.9(3)
C13 C14 C15 Fe1 60.1(3)
C12 C11 C15 C14 0.7(5)
Fe1 C11 C15 C14 59.8(3)
C12 C11 C15 Fe1 -59.1(3)
C10 Fe1 C15 C14 120.4(3)
C6 Fe1 C15 C14 163.2(3)
C12 Fe1 C15 C14 -81.3(3)
C7 Fe1 C15 C14 -165.1(4)
C8 Fe1 C15 C14 49.8(7)
C11 Fe1 C15 C14 -119.0(4)
C9 Fe1 C15 C14 79.8(3)
C13 Fe1 C15 C14 -37.7(3)
C10 Fe1 C15 C11 -120.6(3)
C6 Fe1 C15 C11 -77.9(3)
C12 Fe1 C15 C11 37.6(3)
C7 Fe1 C15 C11 -46.2(5)
C14 Fe1 C15 C11 119.0(4)
C8 Fe1 C15 C11 168.8(5)
C9 Fe1 C15 C11 -161.2(3)
C13 Fe1 C15 C11 81.2(3)
C5 C1 C2 C16 -45.0(8)
C4 C1 C2 C16 146.7(5)
C5 C1 C2 C3 145.8(5)
C4 C1 C2 C3 -22.4(3)
C1 C2 C16 C17 179.5(4)
C3 C2 C16 C17 -15.1(8)
C1 C2 C16 Cl2 -2.5(7)
C3 C2 C16 Cl2 163.0(4)
C2 C16 C17 C21 -23.2(7)
Cl2 C16 C17 C21 158.6(3)
C2 C16 C17 C18 164.3(4)
Cl2 C16 C17 C18 -13.8(5)
C2 C16 C17 Fe2 -109.6(4)
Cl2 C16 C17 Fe2 72.3(4)
C24 Fe2 C17 C21 -164.5(3)
C25 Fe2 C17 C21 163.9(5)
C19 Fe2 C17 C21 81.5(3)
C18 Fe2 C17 C21 119.1(3)
C20 Fe2 C17 C21 37.4(2)
C23 Fe2 C17 C21 -123.1(3)
C22 Fe2 C17 C21 -81.0(3)
C26 Fe2 C17 C21 -48.8(5)
C24 Fe2 C17 C18 76.5(3)
C21 Fe2 C17 C18 -119.1(3)
C25 Fe2 C17 C18 44.8(6)
C19 Fe2 C17 C18 -37.5(2)
C20 Fe2 C17 C18 -81.7(3)
C23 Fe2 C17 C18 117.8(3)
C22 Fe2 C17 C18 160.0(3)
C26 Fe2 C17 C18 -167.9(4)
C24 Fe2 C17 C16 -43.5(4)
C21 Fe2 C17 C16 121.0(4)
C25 Fe2 C17 C16 -75.1(7)
C19 Fe2 C17 C16 -157.5(4)
C18 Fe2 C17 C16 -119.9(5)
C20 Fe2 C17 C16 158.4(4)
C23 Fe2 C17 C16 -2.1(4)
C22 Fe2 C17 C16 40.0(4)
C26 Fe2 C17 C16 72.2(6)
C21 C17 C18 C19 1.0(5)
C16 C17 C18 C19 174.6(4)
Fe2 C17 C18 C19 59.4(3)
C21 C17 C18 Fe2 -58.4(3)
C16 C17 C18 Fe2 115.2(4)
C24 Fe2 C18 C19 118.5(3)
C21 Fe2 C18 C19 -81.5(3)
C25 Fe2 C18 C19 77.4(3)
C20 Fe2 C18 C19 -37.7(2)
C23 Fe2 C18 C19 160.3(3)
C22 Fe2 C18 C19 -167.7(4)
C26 Fe2 C18 C19 47.4(6)
C17 Fe2 C18 C19 -119.2(3)
C24 Fe2 C18 C17 -122.2(3)
C21 Fe2 C18 C17 37.7(2)
C25 Fe2 C18 C17 -163.4(3)
C19 Fe2 C18 C17 119.2(3)
C20 Fe2 C18 C17 81.5(3)
C23 Fe2 C18 C17 -80.4(3)
C22 Fe2 C18 C17 -48.4(5)
C26 Fe2 C18 C17 166.6(5)
C17 C18 C19 C20 -0.4(5)
Fe2 C18 C19 C20 59.2(3)
C17 C18 C19 Fe2 -59.6(3)
C24 Fe2 C19 C18 -79.3(3)
C21 Fe2 C19 C18 81.8(3)
C25 Fe2 C19 C18 -121.4(3)
C20 Fe2 C19 C18 119.6(3)
C23 Fe2 C19 C18 -46.0(5)
C22 Fe2 C19 C18 165.0(5)
C26 Fe2 C19 C18 -162.3(3)
C17 Fe2 C19 C18 38.0(2)
C24 Fe2 C19 C20 161.1(3)
C21 Fe2 C19 C20 -37.8(2)
C25 Fe2 C19 C20 119.0(3)
C18 Fe2 C19 C20 -119.6(3)
C23 Fe2 C19 C20 -165.6(4)
C22 Fe2 C19 C20 45.3(6)
C26 Fe2 C19 C20 78.1(3)
C17 Fe2 C19 C20 -81.6(3)
C18 C19 C20 C21 -0.4(5)
Fe2 C19 C20 C21 58.9(3)
C18 C19 C20 Fe2 -59.3(3)
C24 Fe2 C20 C21 -164.5(4)
C25 Fe2 C20 C21 161.4(3)
C19 Fe2 C20 C21 -118.9(4)
C18 Fe2 C20 C21 -81.6(3)
C23 Fe2 C20 C21 43.2(7)
C22 Fe2 C20 C21 77.2(3)
C26 Fe2 C20 C21 119.4(3)
C17 Fe2 C20 C21 -37.3(2)
C24 Fe2 C20 C19 -45.6(6)
C21 Fe2 C20 C19 118.9(4)
C25 Fe2 C20 C19 -79.7(3)
C18 Fe2 C20 C19 37.3(2)
C23 Fe2 C20 C19 162.1(5)
C22 Fe2 C20 C19 -163.9(2)
C26 Fe2 C20 C19 -121.7(3)
C17 Fe2 C20 C19 81.6(3)
C19 C20 C21 C17 1.0(5)
Fe2 C20 C21 C17 60.0(3)
C19 C20 C21 Fe2 -59.1(3)
C18 C17 C21 C20 -1.2(5)
C16 C17 C21 C20 -174.8(4)
Fe2 C17 C21 C20 -59.8(3)
C18 C17 C21 Fe2 58.6(3)
C16 C17 C21 Fe2 -115.0(4)
C24 Fe2 C21 C20 161.8(5)
C25 Fe2 C21 C20 -45.7(6)
C19 Fe2 C21 C20 38.1(3)
C18 Fe2 C21 C20 81.8(3)
C23 Fe2 C21 C20 -164.5(3)
C22 Fe2 C21 C20 -122.3(3)
C26 Fe2 C21 C20 -79.8(3)
C17 Fe2 C21 C20 119.9(4)
C24 Fe2 C21 C17 42.0(6)
C25 Fe2 C21 C17 -165.6(5)
C19 Fe2 C21 C17 -81.8(3)
C18 Fe2 C21 C17 -38.1(2)
C20 Fe2 C21 C17 -119.9(4)
C23 Fe2 C21 C17 75.7(3)
C22 Fe2 C21 C17 117.8(3)
C26 Fe2 C21 C17 160.4(2)
C24 Fe2 C22 C23 37.7(3)
C21 Fe2 C22 C23 -122.0(3)
C25 Fe2 C22 C23 81.4(3)
C19 Fe2 C22 C23 161.6(5)
C18 Fe2 C22 C23 -44.1(6)
C20 Fe2 C22 C23 -163.9(3)
C26 Fe2 C22 C23 118.5(4)
C17 Fe2 C22 C23 -79.4(3)
C24 Fe2 C22 C26 -80.8(3)
C21 Fe2 C22 C26 119.6(3)
C25 Fe2 C22 C26 -37.1(3)
C19 Fe2 C22 C26 43.1(7)
C18 Fe2 C22 C26 -162.6(4)
C20 Fe2 C22 C26 77.6(3)
C23 Fe2 C22 C26 -118.5(4)
C17 Fe2 C22 C26 162.2(3)
C26 C22 C23 C24 0.5(5)
Fe2 C22 C23 C24 -59.1(3)
C26 C22 C23 Fe2 59.7(3)
C21 Fe2 C23 C24 -163.4(3)
C25 Fe2 C23 C24 37.5(3)
C19 Fe2 C23 C24 -46.3(6)
C18 Fe2 C23 C24 -79.4(3)
C20 Fe2 C23 C24 163.9(5)
C22 Fe2 C23 C24 119.0(4)
C26 Fe2 C23 C24 80.8(3)
C17 Fe2 C23 C24 -122.1(3)
C24 Fe2 C23 C22 -119.0(4)
C21 Fe2 C23 C22 77.5(3)
C25 Fe2 C23 C22 -81.5(3)
C19 Fe2 C23 C22 -165.4(4)
C18 Fe2 C23 C22 161.6(3)
C20 Fe2 C23 C22 44.8(7)
C26 Fe2 C23 C22 -38.2(3)
C17 Fe2 C23 C22 118.9(3)
C22 C23 C24 C25 -0.2(5)
Fe2 C23 C24 C25 -59.7(3)
C22 C23 C24 Fe2 59.5(3)
C21 Fe2 C24 C25 164.4(5)
C19 Fe2 C24 C25 -80.4(3)
C18 Fe2 C24 C25 -122.2(3)
C20 Fe2 C24 C25 -47.2(6)
C23 Fe2 C24 C25 119.5(4)
C22 Fe2 C24 C25 81.5(3)
C26 Fe2 C24 C25 37.4(3)
C17 Fe2 C24 C25 -164.1(3)
C21 Fe2 C24 C23 44.9(7)
C25 Fe2 C24 C23 -119.5(4)
C19 Fe2 C24 C23 160.2(3)
C18 Fe2 C24 C23 118.3(3)
C20 Fe2 C24 C23 -166.6(4)
C22 Fe2 C24 C23 -37.9(3)
C26 Fe2 C24 C23 -82.1(3)
C17 Fe2 C24 C23 76.5(3)
C23 C24 C25 C26 -0.1(5)
Fe2 C24 C25 C26 -60.0(3)
C23 C24 C25 Fe2 59.9(3)
C24 Fe2 C25 C26 119.3(4)
C21 Fe2 C25 C26 -47.0(6)
C19 Fe2 C25 C26 -122.9(3)
C18 Fe2 C25 C26 -164.6(3)
C20 Fe2 C25 C26 -80.3(3)
C23 Fe2 C25 C26 81.8(3)
C22 Fe2 C25 C26 37.7(3)
C17 Fe2 C25 C26 161.7(5)
C21 Fe2 C25 C24 -166.2(4)
C19 Fe2 C25 C24 117.8(3)
C18 Fe2 C25 C24 76.1(3)
C20 Fe2 C25 C24 160.4(3)
C23 Fe2 C25 C24 -37.5(3)
C22 Fe2 C25 C24 -81.6(3)
C26 Fe2 C25 C24 -119.3(4)
C17 Fe2 C25 C24 42.4(7)
C24 C25 C26 C22 0.4(5)
Fe2 C25 C26 C22 -59.0(3)
C24 C25 C26 Fe2 59.4(3)
C23 C22 C26 C25 -0.6(5)
Fe2 C22 C26 C25 58.9(3)
C23 C22 C26 Fe2 -59.5(3)
C24 Fe2 C26 C25 -37.7(3)
C21 Fe2 C26 C25 160.8(3)
C19 Fe2 C26 C25 75.8(3)
C18 Fe2 C26 C25 40.4(7)
C20 Fe2 C26 C25 118.3(3)
C23 Fe2 C26 C25 -81.4(3)
C22 Fe2 C26 C25 -119.6(4)
C17 Fe2 C26 C25 -163.5(4)
C24 Fe2 C26 C22 81.9(3)
C21 Fe2 C26 C22 -79.6(3)
C25 Fe2 C26 C22 119.6(4)
C19 Fe2 C26 C22 -164.6(3)
C18 Fe2 C26 C22 160.0(5)
C20 Fe2 C26 C22 -122.1(3)
C23 Fe2 C26 C22 38.2(3)
C17 Fe2 C26 C22 -43.9(6)
C16 C2 C3 C27 97.5(5)
C1 C2 C3 C27 -92.4(4)
C16 C2 C3 C38 -28.0(7)
C1 C2 C3 C38 142.1(4)
C16 C2 C3 C4 -149.2(5)
C1 C2 C3 C4 20.9(3)
C38 C3 C27 C32 -5.8(4)
C2 C3 C27 C32 -144.1(3)
C4 C3 C27 C32 122.5(4)
C38 C3 C27 C28 168.2(4)
C2 C3 C27 C28 29.9(6)
C4 C3 C27 C28 -63.5(5)
C32 C27 C28 C29 -3.2(6)
C3 C27 C28 C29 -176.6(4)
C27 C28 C29 C30 1.0(6)
C28 C29 C30 C31 1.4(6)
C29 C30 C31 C32 -1.5(6)
C30 C31 C32 C27 -0.8(6)
C30 C31 C32 C33 173.3(4)
C28 C27 C32 C31 3.1(6)
C3 C27 C32 C31 177.8(4)
C28 C27 C32 C33 -172.1(3)
C3 C27 C32 C33 2.5(4)
C31 C32 C33 C34 2.7(7)
C27 C32 C33 C34 177.4(4)
C31 C32 C33 C38 -172.5(4)
C27 C32 C33 C38 2.1(4)
C38 C33 C34 C35 -0.3(6)
C32 C33 C34 C35 -175.0(4)
C33 C34 C35 C36 1.2(6)
C34 C35 C36 C37 -1.0(6)
C35 C36 C37 C38 -0.2(6)
C36 C37 C38 C33 1.1(6)
C36 C37 C38 C3 -178.0(4)
C34 C33 C38 C37 -0.9(6)
C32 C33 C38 C37 174.8(3)
C34 C33 C38 C3 178.4(3)
C32 C33 C38 C3 -5.9(4)
C27 C3 C38 C37 -173.8(4)
C2 C3 C38 C37 -45.0(7)
C4 C3 C38 C37 60.6(6)
C27 C3 C38 C33 7.0(4)
C2 C3 C38 C33 135.9(4)
C4 C3 C38 C33 -118.6(4)
C5 C1 C4 C39 -28.7(7)
C2 C1 C4 C39 140.1(4)
C5 C1 C4 C50 98.8(5)
C2 C1 C4 C50 -92.3(4)
C5 C1 C4 C3 -147.8(5)
C2 C1 C4 C3 21.1(3)
C27 C3 C4 C39 -38.3(5)
C38 C3 C4 C39 81.6(5)
C2 C3 C4 C39 -148.9(3)
C27 C3 C4 C50 -156.1(3)
C38 C3 C4 C50 -36.2(5)
C2 C3 C4 C50 93.3(3)
C27 C3 C4 C1 90.5(4)
C38 C3 C4 C1 -149.6(4)
C2 C3 C4 C1 -20.0(3)
C50 C4 C39 C40 -171.5(4)
C1 C4 C39 C40 -39.5(7)
C3 C4 C39 C40 64.6(5)
C50 C4 C39 C44 9.6(4)
C1 C4 C39 C44 141.6(4)
C3 C4 C39 C44 -114.3(4)
C44 C39 C40 C41 2.8(6)
C4 C39 C40 C41 -176.0(4)
C39 C40 C41 C42 -0.3(6)
C40 C41 C42 C43 -1.8(6)
C41 C42 C43 C44 1.4(6)
C42 C43 C44 C39 1.0(6)
C42 C43 C44 C45 -174.8(4)
C40 C39 C44 C43 -3.2(6)
C4 C39 C44 C43 175.8(4)
C40 C39 C44 C45 173.5(4)
C4 C39 C44 C45 -7.5(4)
C43 C44 C45 C46 4.5(7)
C39 C44 C45 C46 -171.7(4)
C43 C44 C45 C50 178.1(4)
C39 C44 C45 C50 1.8(4)
C50 C45 C46 C47 -1.2(6)
C44 C45 C46 C47 171.7(4)
C45 C46 C47 C48 -0.4(6)
C46 C47 C48 C49 0.8(6)
C47 C48 C49 C50 0.6(6)
C48 C49 C50 C45 -2.3(6)
C48 C49 C50 C4 -177.8(4)
C46 C45 C50 C49 2.6(6)
C44 C45 C50 C49 -171.7(4)
C46 C45 C50 C4 178.9(4)
C44 C45 C50 C4 4.6(4)
C39 C4 C50 C49 167.3(4)
C1 C4 C50 C49 27.6(6)
C3 C4 C50 C49 -67.0(5)
C39 C4 C50 C45 -8.6(4)
C1 C4 C50 C45 -148.2(3)
C3 C4 C50 C45 117.1(4)
